data_7036566
loop_
_publ_author_name
'Feng, Jian-Shen'
'Cai, Zhong-Sheng'
'Ren, Min'
'Bao, Song-Song'
'Zheng, Li-Min'

_publ_section_title
;
 Racemic cobalt phosphonates incorporating flexible bis(imidazole)
 co-ligands.
;
_journal_issue 41
_journal_name_full 'Dalton transactions (Cambridge, England : 2003)'
_journal_page_first 18122
_journal_page_last 18129
_journal_paper_doi 10.1039/c5dt03046c
_journal_volume 44
_journal_year 2015
_chemical_formula_moiety 'C48 H58 Co3 N10 O14 P2, 4(H2 O)'
_chemical_formula_sum 'C48 H66 Co3 N10 O18 P2'
_chemical_formula_weight 1309.83
_chemical_name_systematic
;
 ?
;
_space_group_crystal_system monoclinic
_space_group_IT_number 14
_space_group_name_Hall '-P 2ybc'
_space_group_name_H-M_alt 'P 1 21/c 1'
_symmetry_space_group_name_Hall '-P 2ybc'
_symmetry_space_group_name_H-M 'P 1 21/c 1'
_atom_sites_solution_hydrogens mixed
_audit_creation_method SHELXL-2013
_audit_update_record
;
2015-07-23 deposited with the CCDC.
2015-09-16 downloaded from the CCDC.
;
_cell_angle_alpha 90
_cell_angle_beta 93.399(7)
_cell_angle_gamma 90
_cell_formula_units_Z 2
_cell_length_a 14.015(6)
_cell_length_b 18.465(8)
_cell_length_c 10.743(5)
_cell_measurement_reflns_used 1758
_cell_measurement_temperature 296(2)
_cell_measurement_theta_max 21.196
_cell_measurement_theta_min 2.206
_cell_volume 2775(2)
_computing_cell_refinement SMART
_computing_data_collection 'SMART (Bruker, 2000)'
_computing_data_reduction 'SAINT (Bruker, 2000)'
_computing_molecular_graphics SHELXTL
_computing_publication_material SHELXTL
_computing_structure_refinement 'SHELXL-2013 (Sheldrick, 2013)'
_computing_structure_solution 'SHELXTL (Bruker, 2000)'
_diffrn_ambient_temperature 296(2)
_diffrn_measured_fraction_theta_full 0.997
_diffrn_measured_fraction_theta_max 0.997
_diffrn_measurement_device_type 'Bruker APEX Duo'
_diffrn_radiation_type MoK\a
_diffrn_radiation_wavelength 0.71073
_diffrn_reflns_av_R_equivalents 0.1442
_diffrn_reflns_av_unetI/netI 0.1272
_diffrn_reflns_laue_measured_fraction_full 0.997
_diffrn_reflns_laue_measured_fraction_max 0.997
_diffrn_reflns_limit_h_max 17
_diffrn_reflns_limit_h_min -17
_diffrn_reflns_limit_k_max 22
_diffrn_reflns_limit_k_min -22
_diffrn_reflns_limit_l_max 10
_diffrn_reflns_limit_l_min -13
_diffrn_reflns_number 22041
_diffrn_reflns_point_group_measured_fraction_full 0.997
_diffrn_reflns_point_group_measured_fraction_max 0.997
_diffrn_reflns_theta_full 25.242
_diffrn_reflns_theta_max 25.999
_diffrn_reflns_theta_min 2.572
_exptl_absorpt_coefficient_mu 1.025
_exptl_absorpt_correction_T_max 0.904
_exptl_absorpt_correction_T_min 0.815
_exptl_absorpt_correction_type multi-scan
_exptl_absorpt_process_details 'SADABS(Bruker, 2000)'
_exptl_crystal_colour pink
_exptl_crystal_density_diffrn 1.567
_exptl_crystal_description block
_exptl_crystal_F_000 1358
_exptl_crystal_size_max 0.200
_exptl_crystal_size_mid 0.180
_exptl_crystal_size_min 0.100
_refine_diff_density_max 1.105
_refine_diff_density_min -0.658
_refine_diff_density_rms 0.109
_refine_ls_extinction_method none
_refine_ls_goodness_of_fit_ref 1.003
_refine_ls_hydrogen_treatment constr
_refine_ls_matrix_type full
_refine_ls_number_parameters 367
_refine_ls_number_reflns 5439
_refine_ls_number_restraints 104
_refine_ls_restrained_S_all 1.025
_refine_ls_R_factor_all 0.1363
_refine_ls_R_factor_gt 0.0749
_refine_ls_shift/su_max 0.000
_refine_ls_shift/su_mean 0.000
_refine_ls_structure_factor_coef Fsqd
_refine_ls_weighting_details 'w=1/[\s^2^(Fo^2^)+(0.0693P)^2^+5.5999P] where P=(Fo^2^+2Fc^2^)/3'
_refine_ls_weighting_scheme calc
_refine_ls_wR_factor_gt 0.1521
_refine_ls_wR_factor_ref 0.1783
_reflns_Friedel_coverage 0.000
_reflns_number_gt 3304
_reflns_number_total 5439
_reflns_threshold_expression 'I > 2\s(I)'
_cod_data_source_file c5dt03046c2.cif
_cod_data_source_block 1
_cod_depositor_comments 'Adding full bibliography for 7036565--7036568.cif.'
_cod_database_code 7036566
_shelx_space_group_comment
;
The symmetry employed for this shelxl refinement is uniquely defined
by the following loop, which should always be used as a source of
symmetry information in preference to the above space-group names.
They are only intended as comments.
;
_shelx_estimated_absorpt_t_min 0.821
_shelx_estimated_absorpt_t_max 0.904
_shelxl_version_number 2013-4

loop_
_space_group_symop_operation_xyz
'x, y, z'
'-x, y+1/2, -z+1/2'
'-x, -y, -z'
'x, -y-1/2, z-1/2'

loop_
_atom_site_label
_atom_site_type_symbol
_atom_site_fract_x
_atom_site_fract_y
_atom_site_fract_z
_atom_site_U_iso_or_equiv
_atom_site_adp_type
_atom_site_occupancy
_atom_site_site_symmetry_order
_atom_site_calc_flag
_atom_site_refinement_flags_posn
_atom_site_refinement_flags_adp
_atom_site_refinement_flags_occupancy
Co1 Co 0.06078(5) 0.61886(4) 0.46569(8) 0.0199(2) Uani 1 1 d . . .
Co2 Co 0.0000 0.5000 1.0000 0.0211(3) Uani 1 2 d S . P
P1 P 0.01147(11) 0.52935(8) 0.69755(15) 0.0195(4) Uani 1 1 d . . .
C1 C -0.0832(4) 0.5931(3) 0.6503(6) 0.0255(14) Uani 1 1 d . . .
H1A H -0.1443 0.5743 0.6734 0.031 Uiso 1 1 calc R U .
H1B H -0.0720 0.6389 0.6927 0.031 Uiso 1 1 calc R U .
C2 C -0.1543(4) 0.6584(4) 0.4679(6) 0.0279(15) Uani 1 1 d . . .
H2 H -0.1349 0.7048 0.5060 0.033 Uiso 1 1 calc R U .
C3 C -0.1491(4) 0.6671(4) 0.3272(6) 0.0326(16) Uani 1 1 d . . .
H3A H -0.1579 0.6197 0.2892 0.039 Uiso 1 1 calc R U .
H3B H -0.2025 0.6970 0.2970 0.039 Uiso 1 1 calc R U .
C4 C -0.0580(5) 0.6999(3) 0.2812(6) 0.0262(15) Uani 1 1 d . . .
C5 C -0.2549(4) 0.6436(3) 0.5033(7) 0.0442(15) Uani 1 1 d D U .
C6 C -0.3038(5) 0.6911(4) 0.5725(8) 0.0567(16) Uani 1 1 d D U .
H6 H -0.2744 0.7343 0.5975 0.068 Uiso 1 1 calc R U .
C7 C -0.3943(5) 0.6775(5) 0.6064(9) 0.0670(18) Uani 1 1 d D U .
H7 H -0.4251 0.7113 0.6542 0.080 Uiso 1 1 calc R U .
C8 C -0.4398(6) 0.6152(4) 0.5712(9) 0.0704(18) Uani 1 1 d D U .
H8 H -0.5015 0.6057 0.5941 0.085 Uiso 1 1 calc R U .
C9 C -0.3923(5) 0.5673(5) 0.5016(9) 0.0743(19) Uani 1 1 d D U .
H9 H -0.4215 0.5238 0.4779 0.089 Uiso 1 1 calc R U .
C10 C -0.3027(5) 0.5821(4) 0.4660(9) 0.0653(17) Uani 1 1 d D U .
H10 H -0.2732 0.5494 0.4148 0.078 Uiso 1 1 calc R U .
C11 C 0.2169(5) 0.4836(4) 1.0503(7) 0.0377(18) Uani 1 1 d . . .
H11 H 0.2246 0.5332 1.0398 0.045 Uiso 1 1 calc R U .
C12 C 0.1554(5) 0.3791(4) 1.0597(6) 0.0346(16) Uani 1 1 d . . .
H12 H 0.1106 0.3419 1.0564 0.042 Uiso 1 1 calc R U .
C13 C 0.2502(5) 0.3706(4) 1.0878(7) 0.0387(18) Uani 1 1 d . . .
H13 H 0.2822 0.3276 1.1076 0.046 Uiso 1 1 calc R U .
C14 C 0.3910(5) 0.4564(4) 1.1035(8) 0.0444(19) Uani 1 1 d . . .
H14A H 0.4098 0.4479 1.1906 0.053 Uiso 1 1 calc R U .
H14B H 0.3997 0.5075 1.0869 0.053 Uiso 1 1 calc R U .
C15 C 0.4549(5) 0.4131(4) 1.0238(8) 0.0405(19) Uani 1 1 d . . .
C16 C 0.5399(5) 0.3862(5) 1.0753(8) 0.051(2) Uani 1 1 d . . .
H16 H 0.5565 0.3939 1.1593 0.061 Uiso 1 1 calc R U .
C17 C 0.6007(6) 0.3476(5) 1.0032(9) 0.057(2) Uani 1 1 d . . .
H17 H 0.6592 0.3318 1.0387 0.068 Uiso 1 1 calc R U .
C18 C 0.5772(6) 0.3326(4) 0.8830(9) 0.051(2) Uani 1 1 d . . .
C19 C 0.4911(7) 0.3582(5) 0.8281(8) 0.061(2) Uani 1 1 d . . .
H19 H 0.4741 0.3483 0.7448 0.073 Uiso 1 1 calc R U .
C20 C 0.4304(6) 0.3994(5) 0.9002(8) 0.056(2) Uani 1 1 d . . .
H20 H 0.3732 0.4174 0.8640 0.067 Uiso 1 1 calc R U .
C21 C 0.6419(7) 0.2863(5) 0.8065(10) 0.069(3) Uani 1 1 d . . .
H21A H 0.6914 0.2651 0.8622 0.083 Uiso 1 1 calc R U .
H21B H 0.6045 0.2469 0.7691 0.083 Uiso 1 1 calc R U .
C22 C 0.7776(5) 0.3362(4) 0.6976(8) 0.0463(18) Uani 1 1 d . U .
H22 H 0.8234 0.3219 0.7587 0.056 Uiso 1 1 calc R U .
C23 C 0.7153(6) 0.3689(6) 0.5297(10) 0.074(2) Uani 1 1 d . U .
H23 H 0.7048 0.3859 0.4485 0.089 Uiso 1 1 calc R U .
C24 C 0.6462(6) 0.3405(6) 0.6015(10) 0.080(2) Uani 1 1 d . U .
H24 H 0.5821 0.3336 0.5771 0.096 Uiso 1 1 calc R U .
N1 N -0.0853(3) 0.6041(3) 0.5151(5) 0.0218(11) Uani 1 1 d . . .
H1 H -0.1064 0.5581 0.4775 0.026 Uiso 1 1 d R U .
N2 N 0.1353(4) 0.4503(3) 1.0370(5) 0.0302(13) Uani 1 1 d . . .
N3 N 0.2887(4) 0.4380(3) 1.0810(6) 0.0370(14) Uani 1 1 d . . .
N4 N 0.6870(4) 0.3255(4) 0.7086(6) 0.0497(16) Uani 1 1 d . U .
N5 N 0.8004(4) 0.3685(3) 0.5948(5) 0.0327(13) Uani 1 1 d . U .
O1 O -0.0295(3) 0.4539(2) 0.6795(4) 0.0254(10) Uani 1 1 d . . .
O2 O 0.0428(3) 0.5441(2) 0.8333(4) 0.0237(10) Uani 1 1 d . . .
O3 O 0.0915(3) 0.5445(2) 0.6102(4) 0.0219(9) Uani 1 1 d . . .
O4 O 0.0140(3) 0.7065(2) 0.3554(4) 0.0310(11) Uani 1 1 d . . .
O5 O -0.0613(3) 0.7182(3) 0.1693(4) 0.0385(12) Uani 1 1 d . . .
O1W O 0.0956(3) 0.7042(2) 0.6029(4) 0.0352(11) Uani 1 1 d . . .
H1WA H 0.0461 0.7290 0.6160 0.053 Uiso 1 1 d R U .
H1WB H 0.1222 0.6892 0.6713 0.053 Uiso 1 1 d R U .
O2W O -0.0575(3) 0.4050(2) 0.9058(4) 0.0321(11) Uani 1 1 d . . .
H2WA H -0.0632 0.4239 0.8336 0.048 Uiso 1 1 d R U .
H2WB H -0.0217 0.3682 0.8994 0.048 Uiso 1 1 d R U .
O3W O 0.2716(5) 0.5555(5) 0.7506(7) 0.119(3) Uani 1 1 d . . .
H3WA H 0.2208 0.5460 0.7062 0.179 Uiso 1 1 d R U .
H3WB H 0.2655 0.5949 0.7904 0.179 Uiso 1 1 d R U .
O4W O 0.1507(4) 0.6692(3) 0.8599(5) 0.0547(15) Uani 1 1 d . . .
H4WA H 0.1515 0.7100 0.8968 0.082 Uiso 1 1 d R U .
H4WB H 0.1141 0.6403 0.8961 0.082 Uiso 1 1 d R U .

loop_
_atom_site_aniso_label
_atom_site_aniso_U_11
_atom_site_aniso_U_22
_atom_site_aniso_U_33
_atom_site_aniso_U_23
_atom_site_aniso_U_13
_atom_site_aniso_U_12
Co1 0.0188(4) 0.0198(5) 0.0214(4) 0.0013(4) 0.0049(3) -0.0013(3)
Co2 0.0218(6) 0.0214(7) 0.0206(6) 0.0010(5) 0.0051(5) 0.0023(5)
P1 0.0205(8) 0.0202(8) 0.0181(8) 0.0014(6) 0.0047(6) 0.0001(6)
C1 0.019(3) 0.031(4) 0.028(4) 0.004(3) 0.005(3) 0.003(3)
C2 0.026(3) 0.027(4) 0.031(4) 0.002(3) 0.004(3) 0.001(3)
C3 0.023(3) 0.042(4) 0.032(4) 0.011(3) -0.005(3) -0.001(3)
C4 0.034(4) 0.010(3) 0.035(4) 0.005(3) 0.005(3) 0.008(3)
C5 0.023(3) 0.052(4) 0.058(4) 0.001(3) 0.009(3) 0.000(2)
C6 0.039(3) 0.063(4) 0.070(4) 0.000(3) 0.018(3) 0.008(3)
C7 0.045(3) 0.078(4) 0.081(4) 0.001(3) 0.027(3) 0.013(3)
C8 0.038(3) 0.089(4) 0.087(4) 0.004(4) 0.022(3) 0.000(3)
C9 0.045(3) 0.086(4) 0.094(4) -0.013(4) 0.022(3) -0.020(3)
C10 0.041(3) 0.072(4) 0.085(4) -0.016(3) 0.021(3) -0.016(3)
C11 0.034(4) 0.023(4) 0.057(5) 0.003(3) 0.011(4) 0.006(3)
C12 0.035(4) 0.031(4) 0.038(4) -0.001(3) 0.007(3) -0.001(3)
C13 0.036(4) 0.030(4) 0.050(5) 0.003(3) 0.006(4) 0.011(3)
C14 0.029(4) 0.052(5) 0.053(5) -0.003(4) 0.009(4) -0.003(3)
C15 0.024(4) 0.038(4) 0.062(5) 0.009(4) 0.019(4) -0.002(3)
C16 0.038(4) 0.065(6) 0.050(5) 0.004(4) 0.014(4) 0.006(4)
C17 0.039(4) 0.057(6) 0.078(7) 0.017(5) 0.028(5) 0.011(4)
C18 0.038(4) 0.044(5) 0.073(6) 0.010(4) 0.032(4) -0.009(4)
C19 0.070(6) 0.067(6) 0.048(5) -0.005(4) 0.022(5) -0.010(5)
C20 0.046(5) 0.069(6) 0.053(6) -0.009(4) 0.007(4) 0.004(4)
C21 0.069(6) 0.046(5) 0.098(8) 0.002(5) 0.062(6) -0.010(4)
C22 0.032(3) 0.057(4) 0.050(4) 0.014(3) 0.016(3) 0.008(3)
C23 0.044(4) 0.112(6) 0.066(5) 0.032(5) 0.009(4) -0.001(4)
C24 0.038(4) 0.126(6) 0.077(5) 0.026(5) 0.009(4) -0.010(4)
N1 0.015(2) 0.023(3) 0.027(3) 0.006(2) 0.003(2) -0.001(2)
N2 0.027(3) 0.032(3) 0.032(3) 0.006(3) 0.008(3) 0.003(2)
N3 0.027(3) 0.041(4) 0.044(4) 0.001(3) 0.009(3) 0.008(3)
N4 0.033(3) 0.072(4) 0.046(4) 0.009(3) 0.015(3) -0.011(3)
N5 0.023(2) 0.044(3) 0.032(3) 0.003(2) 0.007(2) 0.002(2)
O1 0.027(2) 0.030(3) 0.020(2) -0.0032(18) 0.0065(19) -0.0045(19)
O2 0.027(2) 0.029(3) 0.015(2) 0.0021(18) 0.0071(18) -0.0043(19)
O3 0.022(2) 0.027(2) 0.018(2) 0.0032(17) 0.0090(18) 0.0013(18)
O4 0.028(2) 0.032(3) 0.034(3) 0.012(2) 0.006(2) -0.003(2)
O5 0.050(3) 0.041(3) 0.025(3) 0.014(2) 0.004(2) -0.003(2)
O1W 0.038(3) 0.033(3) 0.035(3) -0.010(2) 0.007(2) -0.001(2)
O2W 0.044(3) 0.027(3) 0.026(2) -0.0030(19) 0.006(2) -0.001(2)
O3W 0.054(4) 0.211(10) 0.090(6) -0.042(6) -0.010(4) 0.023(5)
O4W 0.057(3) 0.041(3) 0.068(4) -0.004(3) 0.014(3) -0.012(3)

loop_
_atom_type_symbol
_atom_type_description
_atom_type_scat_dispersion_real
_atom_type_scat_dispersion_imag
_atom_type_scat_source
C C 0.0033 0.0016 'International Tables Vol C Tables 4.2.6.8 and 6.1.1.4'
H H 0.0000 0.0000 'International Tables Vol C Tables 4.2.6.8 and 6.1.1.4'
N N 0.0061 0.0033 'International Tables Vol C Tables 4.2.6.8 and 6.1.1.4'
O O 0.0106 0.0060 'International Tables Vol C Tables 4.2.6.8 and 6.1.1.4'
P P 0.1023 0.0942 'International Tables Vol C Tables 4.2.6.8 and 6.1.1.4'
Co Co 0.3494 0.9721 'International Tables Vol C Tables 4.2.6.8 and 6.1.1.4'

loop_
_geom_angle_atom_site_label_1
_geom_angle_atom_site_label_2
_geom_angle_atom_site_label_3
_geom_angle
_geom_angle_site_symmetry_1
_geom_angle_site_symmetry_3
O1 Co1 O4 91.74(18) 3_566 .
O1 Co1 O3 99.00(16) 3_566 .
O4 Co1 O3 166.12(17) . .
O1 Co1 N5 89.85(19) 3_566 3_666
O4 Co1 N5 90.20(19) . 3_666
O3 Co1 N5 98.55(19) . 3_666
O1 Co1 N1 86.71(18) 3_566 .
O4 Co1 N1 88.12(17) . .
O3 Co1 N1 83.77(16) . .
N5 Co1 N1 176.1(2) 3_666 .
O1 Co1 O1W 173.86(17) 3_566 .
O4 Co1 O1W 82.78(18) . .
O3 Co1 O1W 86.85(17) . .
N5 Co1 O1W 87.4(2) 3_666 .
N1 Co1 O1W 95.84(18) . .
O2 Co2 O2 180.0 3_567 .
O2 Co2 N2 91.73(18) 3_567 3_567
O2 Co2 N2 88.27(18) . 3_567
O2 Co2 N2 88.27(18) 3_567 .
O2 Co2 N2 91.73(18) . .
N2 Co2 N2 180.0 3_567 .
O2 Co2 O2W 91.88(16) 3_567 3_567
O2 Co2 O2W 88.12(16) . 3_567
N2 Co2 O2W 92.37(19) 3_567 3_567
N2 Co2 O2W 87.63(19) . 3_567
O2 Co2 O2W 88.12(16) 3_567 .
O2 Co2 O2W 91.88(16) . .
N2 Co2 O2W 87.63(19) 3_567 .
N2 Co2 O2W 92.37(19) . .
O2W Co2 O2W 180.00(13) 3_567 .
O1 P1 O2 111.9(2) . .
O1 P1 O3 112.1(2) . .
O2 P1 O3 112.0(2) . .
O1 P1 C1 107.1(3) . .
O2 P1 C1 108.4(3) . .
O3 P1 C1 105.0(3) . .
N1 C1 P1 109.7(4) . .
N1 C1 H1A 109.7 . .
P1 C1 H1A 109.7 . .
N1 C1 H1B 109.7 . .
P1 C1 H1B 109.7 . .
H1A C1 H1B 108.2 . .
N1 C2 C5 113.5(5) . .
N1 C2 C3 110.2(5) . .
C5 C2 C3 111.6(5) . .
N1 C2 H2 107.0 . .
C5 C2 H2 107.0 . .
C3 C2 H2 107.0 . .
C4 C3 C2 117.0(5) . .
C4 C3 H3A 108.1 . .
C2 C3 H3A 108.1 . .
C4 C3 H3B 108.1 . .
C2 C3 H3B 108.1 . .
H3A C3 H3B 107.3 . .
O5 C4 O4 124.6(6) . .
O5 C4 C3 116.0(6) . .
O4 C4 C3 119.4(6) . .
C6 C5 C10 116.3(7) . .
C6 C5 C2 122.0(6) . .
C10 C5 C2 121.7(5) . .
C5 C6 C7 122.2(7) . .
C5 C6 H6 118.9 . .
C7 C6 H6 118.9 . .
C8 C7 C6 120.7(8) . .
C8 C7 H7 119.6 . .
C6 C7 H7 119.6 . .
C9 C8 C7 117.9(8) . .
C9 C8 H8 121.0 . .
C7 C8 H8 121.0 . .
C8 C9 C10 120.9(8) . .
C8 C9 H9 119.5 . .
C10 C9 H9 119.5 . .
C9 C10 C5 121.9(7) . .
C9 C10 H10 119.1 . .
C5 C10 H10 119.1 . .
N2 C11 N3 112.0(6) . .
N2 C11 H11 124.0 . .
N3 C11 H11 124.0 . .
C13 C12 N2 110.0(6) . .
C13 C12 H12 125.0 . .
N2 C12 H12 125.0 . .
C12 C13 N3 105.6(6) . .
C12 C13 H13 127.2 . .
N3 C13 H13 127.2 . .
N3 C14 C15 112.9(6) . .
N3 C14 H14A 109.0 . .
C15 C14 H14A 109.0 . .
N3 C14 H14B 109.0 . .
C15 C14 H14B 109.0 . .
H14A C14 H14B 107.8 . .
C20 C15 C16 118.9(8) . .
C20 C15 C14 121.6(7) . .
C16 C15 C14 119.6(7) . .
C15 C16 C17 120.6(8) . .
C15 C16 H16 119.7 . .
C17 C16 H16 119.7 . .
C18 C17 C16 121.4(8) . .
C18 C17 H17 119.3 . .
C16 C17 H17 119.3 . .
C17 C18 C19 119.6(8) . .
C17 C18 C21 121.0(9) . .
C19 C18 C21 119.4(9) . .
C18 C19 C20 119.2(8) . .
C18 C19 H19 120.4 . .
C20 C19 H19 120.4 . .
C15 C20 C19 120.4(8) . .
C15 C20 H20 119.8 . .
C19 C20 H20 119.8 . .
N4 C21 C18 114.2(7) . .
N4 C21 H21A 108.7 . .
C18 C21 H21A 108.7 . .
N4 C21 H21B 108.7 . .
C18 C21 H21B 108.7 . .
H21A C21 H21B 107.6 . .
N4 C22 N5 115.8(7) . .
N4 C22 H22 122.1 . .
N5 C22 H22 122.1 . .
N5 C23 C24 109.7(8) . .
N5 C23 H23 125.2 . .
C24 C23 H23 125.2 . .
N4 C24 C23 107.1(8) . .
N4 C24 H24 126.5 . .
C23 C24 H24 126.5 . .
C2 N1 C1 114.4(5) . .
C2 N1 Co1 116.4(4) . .
C1 N1 Co1 107.3(3) . .
C2 N1 H1 105.9 . .
C1 N1 H1 106.1 . .
Co1 N1 H1 106.0 . .
C11 N2 C12 105.3(5) . .
C11 N2 Co2 126.0(5) . .
C12 N2 Co2 128.6(4) . .
C11 N3 C13 107.1(6) . .
C11 N3 C14 127.0(6) . .
C13 N3 C14 125.9(6) . .
C24 N4 C22 105.7(7) . .
C24 N4 C21 124.5(8) . .
C22 N4 C21 127.8(7) . .
C22 N5 C23 100.8(6) . .
C22 N5 Co1 126.0(5) . 3_666
C23 N5 Co1 130.3(5) . 3_666
P1 O1 Co1 138.6(3) . 3_566
P1 O2 Co2 132.1(2) . .
P1 O3 Co1 116.6(2) . .
C4 O4 Co1 119.9(4) . .
Co1 O1W H1WA 110.2 . .
Co1 O1W H1WB 114.5 . .
H1WA O1W H1WB 110.7 . .
Co2 O2W H2WA 96.1 . .
Co2 O2W H2WB 118.8 . .
H2WA O2W H2WB 106.1 . .
H3WA O3W H3WB 110.7 . .
H4WA O4W H4WB 109.5 . .

loop_
_geom_bond_atom_site_label_1
_geom_bond_atom_site_label_2
_geom_bond_distance
_geom_bond_site_symmetry_2
Co1 O1 2.086(4) 3_566
Co1 O4 2.088(4) .
Co1 O3 2.098(4) .
Co1 N5 2.101(5) 3_666
Co1 N1 2.162(5) .
Co1 O1W 2.194(4) .
Co2 O2 2.088(4) 3_567
Co2 O2 2.088(4) .
Co2 N2 2.123(5) 3_567
Co2 N2 2.123(5) .
Co2 O2W 2.157(4) 3_567
Co2 O2W 2.157(4) .
P1 O1 1.515(4) .
P1 O2 1.522(4) .
P1 O3 1.530(4) .
P1 C1 1.823(6) .
C1 N1 1.465(8) .
C1 H1A 0.9700 .
C1 H1B 0.9700 .
C2 N1 1.462(8) .
C2 C5 1.507(9) .
C2 C3 1.527(9) .
C2 H2 0.9800 .
C3 C4 1.522(9) .
C3 H3A 0.9700 .
C3 H3B 0.9700 .
C4 O5 1.247(7) .
C4 O4 1.255(7) .
C5 C6 1.360(4) .
C5 C10 1.366(3) .
C6 C7 1.363(4) .
C6 H6 0.9300 .
C7 C8 1.358(5) .
C7 H7 0.9300 .
C8 C9 1.358(5) .
C8 H8 0.9300 .
C9 C10 1.363(4) .
C9 H9 0.9300 .
C10 H10 0.9300 .
C11 N2 1.299(8) .
C11 N3 1.338(8) .
C11 H11 0.9300 .
C12 C13 1.353(9) .
C12 N2 1.363(8) .
C12 H12 0.9300 .
C13 N3 1.360(9) .
C13 H13 0.9300 .
C14 N3 1.479(8) .
C14 C15 1.506(10) .
C14 H14A 0.9700 .
C14 H14B 0.9700 .
C15 C20 1.376(11) .
C15 C16 1.376(10) .
C16 C17 1.383(11) .
C16 H16 0.9300 .
C17 C18 1.343(12) .
C17 H17 0.9300 .
C18 C19 1.394(12) .
C18 C21 1.522(11) .
C19 C20 1.407(12) .
C19 H19 0.9300 .
C20 H20 0.9300 .
C21 N4 1.452(10) .
C21 H21A 0.9700 .
C21 H21B 0.9700 .
C22 N4 1.296(9) .
C22 N5 1.311(9) .
C22 H22 0.9300 .
C23 N5 1.347(10) .
C23 C24 1.377(12) .
C23 H23 0.9300 .
C24 N4 1.285(11) .
C24 H24 0.9300 .
N1 H1 0.9800 .
N5 Co1 2.101(5) 3_666
O1 Co1 2.086(4) 3_566
O1W H1WA 0.8501 .
O1W H1WB 0.8499 .
O2W H2WA 0.8498 .
O2W H2WB 0.8500 .
O3W H3WA 0.8503 .
O3W H3WB 0.8503 .
O4W H4WA 0.8500 .
O4W H4WB 0.8500 .

loop_
_geom_hbond_atom_site_label_D
_geom_hbond_atom_site_label_H
_geom_hbond_atom_site_label_A
_geom_hbond_distance_DH
_geom_hbond_distance_HA
_geom_hbond_distance_DA
_geom_hbond_angle_DHA
_geom_hbond_site_symmetry_A
O4W H4WB O2W 0.85 2.46 3.211(7) 147.5 3_567
O4W H4WB O2 0.85 2.13 2.767(7) 131.6 .
O4W H4WA O4 0.85 2.49 2.988(7) 118.5 4_576
O3W H3WB O4W 0.85 2.27 2.982(10) 140.8 .
O3W H3WA O3 0.85 2.03 2.870(8) 168.0 .
O2W H2WB O5 0.85 2.13 2.960(7) 164.4 3_566
O2W H2WA O1 0.85 1.83 2.644(6) 158.9 .
O1W H1WB O4W 0.85 2.08 2.895(7) 161.9 .
O1W H1WA O5 0.85 1.91 2.753(7) 172.0 4_576
N1 H1 O3 0.98 2.13 3.056(7) 156.7 3_566
C23 H23 O3W 0.93 2.44 3.334(13) 161.8 3_666
C2 H2 O5 0.98 2.44 3.352(8) 154.7 4_576
C1 H1B O5 0.97 2.65 3.503(8) 146.2 4_576

loop_
_geom_torsion_atom_site_label_1
_geom_torsion_atom_site_label_2
_geom_torsion_atom_site_label_3
_geom_torsion_atom_site_label_4
_geom_torsion
_geom_torsion_site_symmetry_4
O1 P1 C1 N1 -84.7(4) .
O2 P1 C1 N1 154.5(4) .
O3 P1 C1 N1 34.6(5) .
N1 C2 C3 C4 -67.4(7) .
C5 C2 C3 C4 165.5(5) .
C2 C3 C4 O5 -167.9(6) .
C2 C3 C4 O4 12.4(9) .
N1 C2 C5 C6 119.7(8) .
C3 C2 C5 C6 -115.0(8) .
N1 C2 C5 C10 -61.3(10) .
C3 C2 C5 C10 64.0(10) .
C10 C5 C6 C7 2.0(13) .
C2 C5 C6 C7 -178.9(8) .
C5 C6 C7 C8 -0.4(15) .
C6 C7 C8 C9 0.0(15) .
C7 C8 C9 C10 -1.4(16) .
C8 C9 C10 C5 3.2(17) .
C6 C5 C10 C9 -3.4(14) .
C2 C5 C10 C9 177.5(9) .
N2 C12 C13 N3 -0.5(8) .
N3 C14 C15 C20 41.4(10) .
N3 C14 C15 C16 -138.2(7) .
C20 C15 C16 C17 1.8(12) .
C14 C15 C16 C17 -178.6(7) .
C15 C16 C17 C18 -3.0(13) .
C16 C17 C18 C19 2.1(13) .
C16 C17 C18 C21 -176.3(7) .
C17 C18 C19 C20 -0.1(12) .
C21 C18 C19 C20 178.3(7) .
C16 C15 C20 C19 0.2(12) .
C14 C15 C20 C19 -179.5(7) .
C18 C19 C20 C15 -1.0(13) .
C17 C18 C21 N4 -111.8(10) .
C19 C18 C21 N4 69.9(11) .
N5 C23 C24 N4 2.1(13) .
C5 C2 N1 C1 -55.3(7) .
C3 C2 N1 C1 178.6(5) .
C5 C2 N1 Co1 178.5(4) .
C3 C2 N1 Co1 52.5(6) .
P1 C1 N1 C2 -175.8(4) .
P1 C1 N1 Co1 -45.1(5) .
N3 C11 N2 C12 -0.3(8) .
N3 C11 N2 Co2 175.9(4) .
C13 C12 N2 C11 0.5(8) .
C13 C12 N2 Co2 -175.6(5) .
N2 C11 N3 C13 0.0(9) .
N2 C11 N3 C14 180.0(7) .
C12 C13 N3 C11 0.3(8) .
C12 C13 N3 C14 -179.7(7) .
C15 C14 N3 C11 -125.2(8) .
C15 C14 N3 C13 54.8(10) .
C23 C24 N4 C22 -6.9(12) .
C23 C24 N4 C21 -172.0(8) .
N5 C22 N4 C24 10.2(11) .
N5 C22 N4 C21 174.7(7) .
C18 C21 N4 C24 -80.9(12) .
C18 C21 N4 C22 117.3(10) .
N4 C22 N5 C23 -8.4(10) .
N4 C22 N5 Co1 -170.7(5) 3_666
C24 C23 N5 C22 3.5(11) .
C24 C23 N5 Co1 164.7(7) 3_666
O2 P1 O1 Co1 -163.2(3) 3_566
O3 P1 O1 Co1 -36.4(4) 3_566
C1 P1 O1 Co1 78.2(4) 3_566
O1 P1 O2 Co2 -24.7(4) .
O3 P1 O2 Co2 -151.6(3) .
C1 P1 O2 Co2 93.1(4) .
O1 P1 O3 Co1 109.7(3) .
O2 P1 O3 Co1 -123.6(2) .
C1 P1 O3 Co1 -6.2(3) .
O5 C4 O4 Co1 -130.8(5) .
C3 C4 O4 Co1 48.9(7) .
